data_7131689
loop_
_publ_author_name
'Wu, Yuling'
'Zhou, Wu-Jingyun'
'Yao, Laiping'
'Niu, Yadi'
'Zhao, Hongli'
'Peng, Cheng'
'Han, Bo'
'Huang, Wei'
'Zhan, Gu'

_publ_section_title
;
 Organocatalytic atroposelective synthesis of naphthoquinone
 thioglycosides from aryl-naphthoquinones and thiosugars.
;
_journal_issue 47
_journal_name_full 'Chemical communications (Cambridge, England)'
_journal_page_first 7279
_journal_page_last 7282
_journal_paper_doi 10.1039/d3cc01705b
_journal_volume 59
_journal_year 2023
_chemical_absolute_configuration ad
_chemical_formula_sum 'C41 H34 O12 S'
_chemical_formula_weight 750.74
_space_group_crystal_system monoclinic
_space_group_IT_number 4
_space_group_name_Hall 'P 2yb'
_space_group_name_H-M_alt 'P 1 21 1'
_atom_sites_solution_hydrogens mixed
_audit_creation_method SHELXL-2016/6
_audit_update_record
;
2023-03-20 deposited with the CCDC.	2023-05-15 downloaded from the CCDC.
;
_cell_angle_alpha 90
_cell_angle_beta 99.251(2)
_cell_angle_gamma 90
_cell_formula_units_Z 2
_cell_length_a 11.2300(4)
_cell_length_b 7.3747(2)
_cell_length_c 23.9590(7)
_cell_measurement_reflns_used 9945
_cell_measurement_temperature 293(2)
_cell_measurement_theta_max 67.86
_cell_measurement_theta_min 3.74
_cell_volume 1958.43(11)
_computing_structure_refinement 'SHELXL-2016/6 (Sheldrick, 2016)'
_computing_structure_solution 'SHELXT 2014/5 (Sheldrick, 2014)'
_diffrn_ambient_temperature 293(2)
_diffrn_measured_fraction_theta_full 0.992
_diffrn_measured_fraction_theta_max 0.989
_diffrn_measurement_device_type 'Bruker APEX-II CCD'
_diffrn_measurement_method '\f and \w scans'
_diffrn_radiation_type CuK\a
_diffrn_radiation_wavelength 1.54178
_diffrn_reflns_av_R_equivalents 0.0570
_diffrn_reflns_av_unetI/netI 0.0426
_diffrn_reflns_Laue_measured_fraction_full 0.992
_diffrn_reflns_Laue_measured_fraction_max 0.989
_diffrn_reflns_limit_h_max 13
_diffrn_reflns_limit_h_min -13
_diffrn_reflns_limit_k_max 8
_diffrn_reflns_limit_k_min -8
_diffrn_reflns_limit_l_max 28
_diffrn_reflns_limit_l_min -28
_diffrn_reflns_number 30569
_diffrn_reflns_point_group_measured_fraction_full 0.964
_diffrn_reflns_point_group_measured_fraction_max 0.958
_diffrn_reflns_theta_full 67.679
_diffrn_reflns_theta_max 68.673
_diffrn_reflns_theta_min 3.738
_exptl_absorpt_coefficient_mu 1.259
_exptl_crystal_colour brown
_exptl_crystal_density_diffrn 1.273
_exptl_crystal_description block
_exptl_crystal_F_000 784
_refine_diff_density_max 0.437
_refine_diff_density_min -0.304
_refine_diff_density_rms 0.067
_refine_ls_abs_structure_details
;
 Flack x determined using 1967 quotients [(I+)-(I-)]/[(I+)+(I-)]
 (Parsons, Flack and Wagner, Acta Cryst. B69 (2013) 249-259).
;
_refine_ls_abs_structure_Flack 0.058(11)
_refine_ls_extinction_method none
_refine_ls_goodness_of_fit_ref 0.986
_refine_ls_hydrogen_treatment mixed
_refine_ls_matrix_type full
_refine_ls_number_parameters 579
_refine_ls_number_reflns 6931
_refine_ls_number_restraints 2
_refine_ls_restrained_S_all 0.986
_refine_ls_R_factor_all 0.0753
_refine_ls_R_factor_gt 0.0630
_refine_ls_shift/su_max 0.000
_refine_ls_shift/su_mean 0.000
_refine_ls_structure_factor_coef Fsqd
_refine_ls_weighting_details 'w=1/[\s^2^(Fo^2^)+(0.1534P)^2^+0.0106P] where P=(Fo^2^+2Fc^2^)/3'
_refine_ls_weighting_scheme calc
_refine_ls_wR_factor_gt 0.1785
_refine_ls_wR_factor_ref 0.1986
_reflns_Friedel_coverage 0.789
_reflns_Friedel_fraction_full 0.930
_reflns_Friedel_fraction_max 0.922
_reflns_number_gt 5494
_reflns_number_total 6931
_reflns_threshold_expression 'I > 2\s(I)'
_cod_data_source_file d3cc01705b5.cif
_cod_data_source_block 20220111_0m_a
_cod_depositor_comments 'Adding full bibliography for 7131689.cif.'
_cod_original_sg_symbol_H-M 'P 21'
_cod_database_code 7131689
_shelx_shelxl_version_number 2016/6
_shelx_space_group_comment
;
The symmetry employed for this shelxl refinement is uniquely defined
by the following loop, which should always be used as a source of
symmetry information in preference to the above space-group names.
They are only intended as comments.
;

loop_
_space_group_symop_operation_xyz
'x, y, z'
'-x, y+1/2, -z'

loop_
_atom_site_label
_atom_site_type_symbol
_atom_site_fract_x
_atom_site_fract_y
_atom_site_fract_z
_atom_site_U_iso_or_equiv
_atom_site_adp_type
_atom_site_occupancy
_atom_site_site_symmetry_order
_atom_site_calc_flag
_atom_site_refinement_flags_posn
_atom_site_refinement_flags_adp
_atom_site_refinement_flags_occupancy
_atom_site_disorder_assembly
_atom_site_disorder_group
O1I O 0.0855(7) 0.4924(14) 0.1549(3) 0.090(3) Uani 0.489(6) 1 d . . P A 1
C1 C -0.0310(15) 0.519(3) 0.1499(6) 0.112(5) Uani 0.489(6) 1 d . . P A 1
O2 O -0.0684(13) 0.670(3) 0.1367(10) 0.195(9) Uani 0.489(6) 1 d . . P A 1
C1H C -0.1045(10) 0.383(2) 0.1651(5) 0.088(3) Uani 0.489(6) 1 d . . P A 1
H1HA H -0.187443 0.415668 0.153083 0.105 Uiso 0.489(6) 1 calc R U P A 1
H1HB H -0.089591 0.368152 0.205380 0.105 Uiso 0.489(6) 1 calc R U P A 1
H1HC H -0.087520 0.271626 0.147247 0.13(6) Uiso 0.489(6) 1 calc R . P A 1
O1D O 0.2238(6) 0.8437(11) 0.1812(3) 0.082(2) Uani 0.511(6) 1 d . . P A 2
C01K C 0.1398(10) 0.9504(19) 0.1997(4) 0.085(3) Uani 0.511(6) 1 d . . P A 2
O01G O 0.0318(8) 0.9224(16) 0.1829(4) 0.106(3) Uani 0.511(6) 1 d . . P A 2
C01J C 0.1871(11) 1.0797(19) 0.2447(5) 0.090(3) Uani 0.511(6) 1 d . . P A 2
H02A H 0.132136 1.087840 0.271432 0.135 Uiso 0.511(6) 1 calc R U P A 2
H02B H 0.195774 1.196954 0.228410 0.135 Uiso 0.511(6) 1 calc R U P A 2
H02C H 0.264277 1.038684 0.263632 0.135 Uiso 0.511(6) 1 calc R U P A 2
S001 S 0.49150(12) 0.31115(19) 0.25765(5) 0.0760(4) Uani 1 1 d . . . . .
H1 H 0.988(8) 0.588(16) 0.472(4) 0.13(3) Uiso 1 1 d . . . . .
O002 O 0.5351(4) 0.1482(6) 0.13976(15) 0.0819(10) Uani 1 1 d . . . . .
H2 H 0.147(5) 0.741(8) 0.115(2) 0.091(19) Uiso 1 1 d D . . . .
O003 O 0.5840(3) 0.3910(6) 0.43268(14) 0.0840(10) Uani 1 1 d . . . . .
O004 O 0.3303(3) 0.4816(7) 0.18544(14) 0.0842(11) Uani 1 1 d . . . . .
H4 H 0.043(6) 0.328(12) 0.393(3) 0.102(19) Uiso 1 1 d . . . . .
O005 O 0.3210(4) 0.1196(8) 0.05699(16) 0.0998(14) Uani 1 1 d . . . . .
H5 H 0.579(5) 0.388(10) 0.518(3) 0.084(16) Uiso 1 1 d . . . . .
O006 O 0.6956(4) 0.5369(7) 0.23373(17) 0.0931(12) Uani 1 1 d . . . . .
H6 H 0.421(5) 0.255(10) 0.486(3) 0.092(18) Uiso 1 1 d . . . . .
O007 O 0.2135(3) 0.4673(7) 0.03384(15) 0.0954(13) Uani 1 1 d . . . . .
O008 O 0.5045(5) 0.8146(8) 0.40316(19) 0.1103(15) Uani 1 1 d . . . . .
C009 C 0.6469(4) 0.6084(8) 0.27026(18) 0.0688(12) Uani 1 1 d . . . . .
H9 H 0.500(4) 0.454(6) 0.1724(18) 0.047(10) Uiso 1 1 d . . . . .
C00A C 0.6921(4) 0.7818(8) 0.29585(17) 0.0696(12) Uani 1 1 d . . . . .
C00B C 0.4416(4) 0.3876(8) 0.1860(2) 0.0712(11) Uani 1 1 d . . . . .
O00C O 0.4419(5) 0.1688(10) -0.0074(2) 0.1221(18) Uani 1 1 d . . . . .
C00D C 0.6413(4) 0.8545(7) 0.34024(19) 0.0715(12) Uani 1 1 d . . . . .
C00E C 0.5435(4) 0.5149(7) 0.29065(17) 0.0651(11) Uani 1 1 d . . . . .
C00F C 0.5478(5) 0.7527(8) 0.36376(19) 0.0746(13) Uani 1 1 d . . . . .
C00G C 0.7614(5) 0.3808(8) 0.5036(2) 0.0762(12) Uani 1 1 d . . . . .
C00H C 0.2359(5) 0.5872(10) 0.3019(2) 0.0847(15) Uani 1 1 d . . . . .
H00H H 0.284493 0.648723 0.280254 0.102 Uiso 1 1 calc R U . . .
C00I C 0.3668(5) 0.0777(11) 0.0094(2) 0.0906(17) Uani 1 1 d . . . . .
C00J C 0.2119(5) 0.3933(9) 0.3824(2) 0.0800(13) Uani 1 1 d . . . . .
C00K C 0.5039(4) 0.5764(7) 0.33802(17) 0.0677(11) Uani 1 1 d . . . . .
C00L C 0.2892(5) 0.4838(8) 0.3497(2) 0.0748(12) Uani 1 1 d . . . . .
C00M C 0.3836(5) 0.2969(9) 0.4490(2) 0.0836(14) Uani 1 1 d . . . . .
C00N C 0.4223(5) 0.2250(9) 0.1470(2) 0.0790(14) Uani 1 1 d . . . . .
H00N H 0.373068 0.134018 0.162554 0.095 Uiso 1 1 calc R U . . .
C00O C 0.8177(6) 0.3517(9) 0.5584(3) 0.0872(16) Uani 1 1 d . . . . .
C00P C 0.2626(6) 0.3018(10) 0.4316(2) 0.0868(14) Uani 1 1 d . . . . .
C00Q C 0.1132(6) 0.5957(11) 0.2881(3) 0.0962(18) Uani 1 1 d . . . . .
H00Q H 0.079188 0.665721 0.257299 0.115 Uiso 1 1 calc R U . . .
C00R C 0.2511(5) 0.3975(12) 0.0901(2) 0.0945(19) Uani 1 1 d . . . . .
C00S C 0.4611(5) 0.3873(8) 0.4171(2) 0.0754(12) Uani 1 1 d . . . . .
C00T C 0.4173(5) 0.4764(8) 0.36775(19) 0.0722(12) Uani 1 1 d . . . . .
C00U C 0.6314(5) 0.3250(10) 0.4881(2) 0.0822(14) Uani 1 1 d . . . . .
C00V C 0.6799(6) 1.0245(10) 0.3624(3) 0.0926(16) Uani 1 1 d . . . . .
H00V H 0.645967 1.074488 0.391800 0.111 Uiso 1 1 calc R U . . .
C00W C 0.7834(5) 0.8757(10) 0.2752(3) 0.0870(16) Uani 1 1 d . . . . .
C00X C 0.2829(5) 0.5585(12) 0.1313(2) 0.0913(18) Uani 1 1 d . . . . .
C00Y C 0.3607(5) 0.2826(10) 0.0881(2) 0.0817(15) Uani 1 1 d . . . . .
C00Z C 0.8254(7) 0.4635(9) 0.4660(3) 0.0901(17) Uani 1 1 d . . . . .
O010 O 0.4898(8) -0.1213(11) 0.1737(4) 0.151(2) Uani 1 1 d . . . . .
O011 O 0.0214(5) 0.407(2) 0.0374(3) 0.221(6) Uani 1 1 d . . . . .
C012 C 0.9348(7) 0.4056(12) 0.5763(3) 0.1030(19) Uani 1 1 d . . . . .
H012 H 0.970082 0.388145 0.613715 0.124 Uiso 1 1 calc R U . . .
C013 C 0.9996(7) 0.4848(12) 0.5392(4) 0.106(2) Uani 1 1 d . . . . .
H013 H 1.079867 0.516506 0.550795 0.127 Uiso 1 1 calc R U . . .
C014 C 0.7678(7) 1.1168(11) 0.3405(3) 0.106(2) Uani 1 1 d . . . . .
H014 H 0.792454 1.230473 0.354742 0.128 Uiso 1 1 calc R U . . .
H14 H 0.819(5) 0.836(9) 0.247(2) 0.073(14) Uiso 1 1 d . . . . .
C015 C 0.9451(8) 0.5169(11) 0.4847(4) 0.104(2) Uani 1 1 d . . . . .
C016 C 0.5553(8) -0.0310(11) 0.1510(3) 0.103(2) Uani 1 1 d . . . . .
C017 C 0.0853(6) 0.4023(10) 0.3648(3) 0.0882(15) Uani 1 1 d . . . . .
H17 H 0.338(5) 0.652(9) 0.117(2) 0.072(14) Uiso 1 1 d . . . . .
C018 C 0.0365(6) 0.5005(12) 0.3194(3) 0.0969(18) Uani 1 1 d . . . . .
H018 H -0.046841 0.505646 0.308716 0.116 Uiso 1 1 calc R U . . .
H18 H 0.192(6) 0.323(13) 0.110(3) 0.11(2) Uiso 1 1 d . . . . .
C019 C 0.1745(7) 0.6689(17) 0.1403(3) 0.129(4) Uani 1 1 d D . . . .
H19 H 0.427(5) 0.352(9) 0.065(2) 0.085(16) Uiso 1 1 d . . . . .
C01A C 0.0960(6) 0.4520(15) 0.0107(3) 0.116(3) Uani 1 1 d . . . . .
C01B C 0.8201(6) 1.0414(12) 0.2975(3) 0.102(2) Uani 1 1 d . . . . .
H01D H 0.880829 1.103966 0.283473 0.122 Uiso 1 1 calc R U . . .
C01C C 0.3096(7) -0.0846(13) -0.0178(3) 0.112(2) Uani 1 1 d . . . . .
H01A H 0.252636 -0.131537 0.004435 0.167 Uiso 1 1 calc R U . . .
H01B H 0.268500 -0.054289 -0.054885 0.167 Uiso 1 1 calc R U . . .
H01C H 0.370062 -0.174536 -0.020703 0.167 Uiso 1 1 calc R U . . .
C01E C 0.0785(8) 0.5000(17) -0.0506(3) 0.129(3) Uani 1 1 d . . . . .
H01Z H 0.154843 0.531379 -0.061073 0.194 Uiso 1 1 calc R U . . .
H01E H 0.044854 0.398151 -0.072604 0.194 Uiso 1 1 calc R U . . .
H01F H 0.024503 0.601403 -0.057444 0.194 Uiso 1 1 calc R U . . .
C01F C 0.6669(9) -0.0893(14) 0.1303(4) 0.131(3) Uani 1 1 d . . . . .
H01G H 0.701633 0.012442 0.113773 0.196 Uiso 1 1 calc R U . . .
H01H H 0.723535 -0.135360 0.161346 0.196 Uiso 1 1 calc R U . . .
H01I H 0.647605 -0.182561 0.102367 0.196 Uiso 1 1 calc R U . . .
H20 H 0.787(5) 0.497(9) 0.432(2) 0.071(14) Uiso 1 1 d . . . . .
H21 H 0.221(6) 0.219(12) 0.454(3) 0.10(2) Uiso 1 1 d . . . . .
H27 H 0.778(6) 0.304(11) 0.580(3) 0.089(19) Uiso 1 1 d . . . . .

loop_
_atom_site_aniso_label
_atom_site_aniso_U_11
_atom_site_aniso_U_22
_atom_site_aniso_U_33
_atom_site_aniso_U_23
_atom_site_aniso_U_13
_atom_site_aniso_U_12
O1I 0.077(4) 0.112(7) 0.086(5) 0.009(4) 0.024(3) 0.024(4)
C1 0.109(10) 0.133(14) 0.095(8) 0.017(9) 0.019(7) 0.042(10)
O2 0.123(8) 0.163(15) 0.31(2) 0.105(16) 0.075(12) 0.061(10)
C1H 0.074(6) 0.122(10) 0.072(6) -0.016(6) 0.023(4) 0.005(6)
O1D 0.087(4) 0.076(5) 0.087(4) -0.017(4) 0.022(3) 0.001(3)
C01K 0.084(6) 0.110(9) 0.064(5) 0.011(5) 0.018(4) 0.002(6)
O01G 0.104(6) 0.122(8) 0.090(5) 0.004(5) 0.009(4) 0.035(5)
C01J 0.094(7) 0.082(8) 0.099(7) -0.017(6) 0.030(6) -0.014(6)
S001 0.0927(7) 0.0747(8) 0.0592(5) 0.0000(5) 0.0076(5) -0.0097(6)
O002 0.095(2) 0.077(3) 0.073(2) -0.0059(17) 0.0115(16) -0.0038(19)
O003 0.093(2) 0.097(3) 0.0634(17) 0.0186(18) 0.0176(15) 0.000(2)
O004 0.081(2) 0.111(3) 0.0611(16) 0.0033(18) 0.0135(14) 0.006(2)
O005 0.106(3) 0.124(4) 0.068(2) -0.010(2) 0.0086(18) -0.047(3)
O006 0.086(2) 0.106(3) 0.094(2) -0.026(2) 0.0341(18) -0.011(2)
O007 0.081(2) 0.137(4) 0.0643(18) 0.011(2) -0.0001(15) -0.022(2)
O008 0.150(4) 0.103(3) 0.090(3) -0.028(3) 0.058(2) -0.020(3)
C009 0.067(2) 0.084(3) 0.057(2) 0.000(2) 0.0121(18) -0.002(2)
C00A 0.066(2) 0.084(4) 0.058(2) 0.000(2) 0.0041(16) -0.009(2)
C00B 0.072(3) 0.080(3) 0.060(2) -0.003(2) 0.0097(19) -0.010(2)
O00C 0.133(4) 0.145(5) 0.094(3) -0.014(3) 0.034(3) -0.041(4)
C00D 0.077(3) 0.076(4) 0.060(2) -0.002(2) 0.0040(18) -0.005(2)
C00E 0.067(2) 0.075(3) 0.0522(19) 0.0028(19) 0.0061(16) 0.001(2)
C00F 0.090(3) 0.079(4) 0.056(2) -0.004(2) 0.015(2) -0.005(2)
C00G 0.095(3) 0.067(3) 0.070(3) -0.004(2) 0.024(2) 0.002(3)
C00H 0.090(3) 0.098(4) 0.070(3) 0.005(3) 0.025(2) 0.003(3)
C00I 0.086(3) 0.114(5) 0.066(3) -0.004(3) -0.004(2) -0.011(3)
C00J 0.092(3) 0.075(3) 0.079(3) -0.007(3) 0.031(2) -0.009(3)
C00K 0.079(3) 0.072(3) 0.053(2) 0.0048(19) 0.0143(18) 0.002(2)
C00L 0.087(3) 0.072(3) 0.068(2) 0.002(2) 0.021(2) -0.004(2)
C00M 0.105(4) 0.078(4) 0.071(3) 0.013(3) 0.024(3) -0.010(3)
C00N 0.081(3) 0.092(4) 0.064(3) 0.000(2) 0.008(2) -0.020(3)
C00O 0.099(4) 0.084(5) 0.080(3) 0.012(3) 0.018(3) 0.006(3)
C00P 0.108(4) 0.078(4) 0.081(3) 0.011(3) 0.035(3) -0.010(3)
C00Q 0.090(3) 0.119(6) 0.081(3) 0.001(3) 0.017(3) 0.004(3)
C00R 0.073(3) 0.146(6) 0.064(3) 0.011(3) 0.009(2) -0.019(3)
C00S 0.091(3) 0.072(3) 0.065(2) 0.007(2) 0.021(2) -0.003(3)
C00T 0.086(3) 0.077(3) 0.056(2) -0.002(2) 0.019(2) -0.005(2)
C00U 0.100(3) 0.090(4) 0.058(2) 0.011(3) 0.016(2) -0.004(3)
C00V 0.104(4) 0.086(4) 0.084(3) -0.012(3) 0.004(3) -0.009(3)
C00W 0.079(3) 0.102(5) 0.081(3) -0.003(3) 0.015(3) -0.019(3)
C00X 0.074(3) 0.137(6) 0.063(3) 0.006(3) 0.010(2) 0.009(3)
C00Y 0.081(3) 0.102(5) 0.059(2) -0.005(3) 0.0046(19) -0.030(3)
C00Z 0.121(5) 0.080(4) 0.075(3) -0.003(3) 0.031(3) -0.010(3)
O010 0.181(6) 0.103(5) 0.173(6) 0.015(4) 0.042(5) -0.018(4)
O011 0.090(3) 0.426(19) 0.138(5) 0.102(8) -0.013(3) -0.059(6)
C012 0.108(5) 0.095(5) 0.102(4) -0.003(4) 0.005(3) 0.007(4)
C013 0.096(4) 0.097(5) 0.125(6) -0.025(4) 0.019(4) -0.007(4)
C014 0.117(5) 0.086(5) 0.110(5) -0.006(4) 0.001(4) -0.038(4)
C015 0.124(5) 0.082(4) 0.118(5) -0.014(4) 0.054(4) -0.017(4)
C016 0.134(5) 0.089(5) 0.080(3) -0.012(3) 0.002(3) -0.008(4)
C017 0.089(3) 0.091(4) 0.089(3) -0.006(3) 0.030(3) -0.012(3)
C018 0.084(3) 0.114(5) 0.096(4) -0.005(4) 0.025(3) -0.005(3)
C019 0.109(5) 0.202(10) 0.075(4) 0.016(5) 0.011(3) 0.057(6)
C01A 0.081(4) 0.174(9) 0.085(4) 0.020(4) -0.009(3) -0.025(4)
C01B 0.092(4) 0.108(5) 0.103(4) 0.004(4) 0.005(3) -0.035(4)
C01C 0.103(4) 0.119(6) 0.105(5) -0.031(4) -0.006(3) -0.011(4)
C01E 0.126(6) 0.167(9) 0.082(4) 0.003(5) -0.021(4) -0.014(6)
C01F 0.173(8) 0.116(6) 0.101(5) -0.022(5) 0.016(5) 0.042(6)

loop_
_atom_type_symbol
_atom_type_description
_atom_type_scat_dispersion_real
_atom_type_scat_dispersion_imag
_atom_type_scat_source
C C 0.0181 0.0091 'International Tables Vol C Tables 4.2.6.8 and 6.1.1.4'
H H 0.0000 0.0000 'International Tables Vol C Tables 4.2.6.8 and 6.1.1.4'
O O 0.0492 0.0322 'International Tables Vol C Tables 4.2.6.8 and 6.1.1.4'
S S 0.3331 0.5567 'International Tables Vol C Tables 4.2.6.8 and 6.1.1.4'

loop_
_geom_angle_atom_site_label_1
_geom_angle_atom_site_label_2
_geom_angle_atom_site_label_3
_geom_angle
_geom_angle_site_symmetry_1
_geom_angle_site_symmetry_3
_geom_angle_publ_flag
C1 O1I C019 118.5(11) . . ?
O2 C1 O1I 117.2(19) . . ?
O2 C1 C1H 122.4(15) . . ?
O1I C1 C1H 120.0(15) . . ?
C1 C1H H1HA 109.5 . . ?
C1 C1H H1HB 109.5 . . ?
H1HA C1H H1HB 109.5 . . ?
C1 C1H H1HC 109.5 . . ?
H1HA C1H H1HC 109.5 . . ?
H1HB C1H H1HC 109.5 . . ?
C01K O1D C019 117.4(7) . . ?
O01G C01K O1D 119.7(12) . . ?
O01G C01K C01J 124.6(11) . . ?
O1D C01K C01J 115.3(10) . . ?
C01K C01J H02A 109.5 . . ?
C01K C01J H02B 109.5 . . ?
H02A C01J H02B 109.5 . . ?
C01K C01J H02C 109.5 . . ?
H02A C01J H02C 109.5 . . ?
H02B C01J H02C 109.5 . . ?
C00E S001 C00B 101.0(2) . . ?
C016 O002 C00N 119.0(5) . . ?
C00S O003 C00U 116.9(4) . . ?
C00B O004 C00X 113.4(4) . . ?
C00I O005 C00Y 119.6(5) . . ?
C01A O007 C00R 118.3(5) . . ?
O006 C009 C00A 120.5(4) . . ?
O006 C009 C00E 119.6(5) . . ?
C00A C009 C00E 119.8(4) . . ?
C00W C00A C00D 119.7(5) . . ?
C00W C00A C009 120.6(5) . . ?
C00D C00A C009 119.7(4) . . ?
O004 C00B C00N 109.9(4) . . ?
O004 C00B S001 107.3(3) . . ?
C00N C00B S001 109.3(4) . . ?
O004 C00B H9 114(3) . . ?
C00N C00B H9 104(3) . . ?
S001 C00B H9 112(3) . . ?
C00A C00D C00V 119.5(5) . . ?
C00A C00D C00F 120.0(5) . . ?
C00V C00D C00F 120.4(5) . . ?
C00K C00E C009 119.5(5) . . ?
C00K C00E S001 122.1(4) . . ?
C009 C00E S001 117.8(3) . . ?
O008 C00F C00D 120.2(5) . . ?
O008 C00F C00K 120.1(5) . . ?
C00D C00F C00K 119.7(4) . . ?
C00O C00G C00Z 118.8(6) . . ?
C00O C00G C00U 118.1(5) . . ?
C00Z C00G C00U 123.1(5) . . ?
C00Q C00H C00L 119.9(5) . . ?
C00Q C00H H00H 120.1 . . ?
C00L C00H H00H 120.1 . . ?
O00C C00I O005 122.4(6) . . ?
O00C C00I C01C 126.4(6) . . ?
O005 C00I C01C 111.2(6) . . ?
C00P C00J C017 121.7(5) . . ?
C00P C00J C00L 119.2(5) . . ?
C017 C00J C00L 119.0(6) . . ?
C00E C00K C00F 120.4(4) . . ?
C00E C00K C00T 124.0(5) . . ?
C00F C00K C00T 115.6(4) . . ?
C00H C00L C00J 118.5(5) . . ?
C00H C00L C00T 122.3(4) . . ?
C00J C00L C00T 119.0(5) . . ?
C00P C00M C00S 119.6(5) . . ?
C00P C00M H6 124(4) . . ?
C00S C00M H6 115(4) . . ?
O002 C00N C00B 110.4(4) . . ?
O002 C00N C00Y 106.1(4) . . ?
C00B C00N C00Y 110.4(5) . . ?
O002 C00N H00N 110.0 . . ?
C00B C00N H00N 110.0 . . ?
C00Y C00N H00N 110.0 . . ?
C012 C00O C00G 121.4(6) . . ?
C012 C00O H27 121(5) . . ?
C00G C00O H27 118(5) . . ?
C00M C00P C00J 121.6(5) . . ?
C00M C00P H21 111(4) . . ?
C00J C00P H21 127(4) . . ?
C00H C00Q C018 121.6(6) . . ?
C00H C00Q H00Q 119.2 . . ?
C018 C00Q H00Q 119.2 . . ?
O007 C00R C00Y 106.8(4) . . ?
O007 C00R C00X 109.0(6) . . ?
C00Y C00R C00X 110.4(4) . . ?
O007 C00R H18 120(4) . . ?
C00Y C00R H18 108(5) . . ?
C00X C00R H18 103(5) . . ?
O003 C00S C00T 115.5(4) . . ?
O003 C00S C00M 122.8(5) . . ?
C00T C00S C00M 121.7(5) . . ?
C00S C00T C00L 118.8(4) . . ?
C00S C00T C00K 118.5(4) . . ?
C00L C00T C00K 122.4(4) . . ?
O003 C00U C00G 109.7(4) . . ?
O003 C00U H5 107(3) . . ?
C00G C00U H5 109(3) . . ?
C014 C00V C00D 119.9(6) . . ?
C014 C00V H00V 120.1 . . ?
C00D C00V H00V 120.1 . . ?
C01B C00W C00A 119.9(6) . . ?
C01B C00W H14 117(4) . . ?
C00A C00W H14 123(4) . . ?
O004 C00X C019 106.0(5) . . ?
O004 C00X C00R 106.6(6) . . ?
C019 C00X C00R 113.3(6) . . ?
O004 C00X H17 114(3) . . ?
C019 C00X H17 103(3) . . ?
C00R C00X H17 113(3) . . ?
O005 C00Y C00R 107.5(4) . . ?
O005 C00Y C00N 107.5(5) . . ?
C00R C00Y C00N 112.2(4) . . ?
O005 C00Y H19 108(3) . . ?
C00R C00Y H19 112(3) . . ?
C00N C00Y H19 110(3) . . ?
C00G C00Z C015 119.2(7) . . ?
C00G C00Z H20 119(4) . . ?
C015 C00Z H20 121(4) . . ?
C013 C012 C00O 120.3(7) . . ?
C013 C012 H012 119.9 . . ?
C00O C012 H012 119.9 . . ?
C012 C013 C015 119.4(7) . . ?
C012 C013 H013 120.3 . . ?
C015 C013 H013 120.3 . . ?
C00V C014 C01B 120.2(7) . . ?
C00V C014 H014 119.9 . . ?
C01B C014 H014 119.9 . . ?
C013 C015 C00Z 120.9(7) . . ?
C013 C015 H1 106(7) . . ?
C00Z C015 H1 131(7) . . ?
O010 C016 O002 122.7(8) . . ?
O010 C016 C01F 127.6(9) . . ?
O002 C016 C01F 109.7(7) . . ?
C018 C017 C00J 121.5(6) . . ?
C018 C017 H4 130(4) . . ?
C00J C017 H4 109(4) . . ?
C017 C018 C00Q 119.4(6) . . ?
C017 C018 H018 120.3 . . ?
C00Q C018 H018 120.3 . . ?
C00X C019 O1D 107.6(6) . . ?
C00X C019 O1I 97.5(8) . . ?
C00X C019 H2 118(5) . . ?
O1D C019 H2 89(5) . . ?
O1I C019 H2 118(5) . . ?
O011 C01A O007 122.2(6) . . ?
O011 C01A C01E 127.4(6) . . ?
O007 C01A C01E 110.4(6) . . ?
C00W C01B C014 120.8(6) . . ?
C00W C01B H01D 119.6 . . ?
C014 C01B H01D 119.6 . . ?
C00I C01C H01A 109.5 . . ?
C00I C01C H01B 109.5 . . ?
H01A C01C H01B 109.5 . . ?
C00I C01C H01C 109.5 . . ?
H01A C01C H01C 109.5 . . ?
H01B C01C H01C 109.5 . . ?
C01A C01E H01Z 109.5 . . ?
C01A C01E H01E 109.5 . . ?
H01Z C01E H01E 109.5 . . ?
C01A C01E H01F 109.5 . . ?
H01Z C01E H01F 109.5 . . ?
H01E C01E H01F 109.5 . . ?
C016 C01F H01G 109.5 . . ?
C016 C01F H01H 109.5 . . ?
H01G C01F H01H 109.5 . . ?
C016 C01F H01I 109.5 . . ?
H01G C01F H01I 109.5 . . ?
H01H C01F H01I 109.5 . . ?

loop_
_geom_bond_atom_site_label_1
_geom_bond_atom_site_label_2
_geom_bond_distance
_geom_bond_site_symmetry_2
_geom_bond_publ_flag
O1I C1 1.309(16) . ?
O1I C019 1.711(15) . ?
C1 O2 1.22(2) . ?
C1 C1H 1.38(2) . ?
C1H H1HA 0.9600 . ?
C1H H1HB 0.9600 . ?
C1H H1HC 0.9600 . ?
O1D C01K 1.356(14) . ?
O1D C019 1.660(14) . ?
C01K O01G 1.233(14) . ?
C01K C01J 1.473(17) . ?
C01J H02A 0.9600 . ?
C01J H02B 0.9600 . ?
C01J H02C 0.9600 . ?
S001 C00E 1.754(5) . ?
S001 C00B 1.807(5) . ?
O002 C016 1.360(10) . ?
O002 C00N 1.424(7) . ?
O003 C00S 1.370(7) . ?
O003 C00U 1.434(6) . ?
O004 C00B 1.427(7) . ?
O004 C00X 1.437(7) . ?
O005 C00I 1.360(8) . ?
O005 C00Y 1.446(8) . ?
O006 C009 1.223(6) . ?
O007 C01A 1.351(7) . ?
O007 C00R 1.442(7) . ?
O008 C00F 1.218(6) . ?
C009 C00A 1.473(8) . ?
C009 C00E 1.498(6) . ?
C00A C00W 1.392(7) . ?
C00A C00D 1.393(7) . ?
C00B C00N 1.514(8) . ?
C00B H9 0.92(5) . ?
O00C C00I 1.198(8) . ?
C00D C00V 1.403(9) . ?
C00D C00F 1.475(7) . ?
C00E C00K 1.361(6) . ?
C00F C00K 1.488(8) . ?
C00G C00O 1.380(8) . ?
C00G C00Z 1.382(8) . ?
C00G C00U 1.504(8) . ?
C00H C00Q 1.366(9) . ?
C00H C00L 1.424(8) . ?
C00H H00H 0.9300 . ?
C00I C01C 1.461(10) . ?
C00J C00P 1.398(9) . ?
C00J C017 1.418(8) . ?
C00J C00L 1.426(7) . ?
C00K C00T 1.490(6) . ?
C00L C00T 1.435(7) . ?
C00M C00P 1.356(9) . ?
C00M C00S 1.415(7) . ?
C00M H6 0.96(7) . ?
C00N C00Y 1.530(7) . ?
C00N H00N 0.9800 . ?
C00O C012 1.374(10) . ?
C00O H27 0.82(7) . ?
C00P H21 0.98(8) . ?
C00Q C018 1.417(10) . ?
C00Q H00Q 0.9300 . ?
C00R C00Y 1.501(10) . ?
C00R C00X 1.549(11) . ?
C00R H18 1.03(8) . ?
C00S C00T 1.373(7) . ?
C00U H5 1.10(6) . ?
C00V C014 1.370(10) . ?
C00V H00V 0.9300 . ?
C00W C01B 1.370(11) . ?
C00W H14 0.88(6) . ?
C00X C019 1.508(10) . ?
C00X H17 1.03(6) . ?
C00Y H19 1.12(6) . ?
C00Z C015 1.403(11) . ?
C00Z H20 0.89(6) . ?
O010 C016 1.186(10) . ?
O011 C01A 1.179(9) . ?
C012 C013 1.366(11) . ?
C012 H012 0.9300 . ?
C013 C015 1.370(12) . ?
C013 H013 0.9300 . ?
C014 C01B 1.383(11) . ?
C014 H014 0.9300 . ?
C015 H1 0.81(11) . ?
C016 C01F 1.484(12) . ?
C017 C018 1.348(10) . ?
C017 H4 1.05(8) . ?
C018 H018 0.9300 . ?
C019 H2 0.825(14) . ?
C01A C01E 1.493(10) . ?
C01B H01D 0.9300 . ?
C01C H01A 0.9600 . ?
C01C H01B 0.9600 . ?
C01C H01C 0.9600 . ?
C01E H01Z 0.9600 . ?
C01E H01E 0.9600 . ?
C01E H01F 0.9600 . ?
C01F H01G 0.9600 . ?
C01F H01H 0.9600 . ?
C01F H01I 0.9600 . ?
